data_4064845
loop_
_publ_author_name
'Behrle, Andrew C.'
'Schmidt, Joseph A. R.'

_publ_section_title
;
 Synthesis and Reactivity of Homoleptic
 \a-MetalatedN,N-Dimethylbenzylamine Rare-Earth-Metal Complexes
;
_journal_issue 15
_journal_name_full Organometallics
_journal_page_first 3915
_journal_paper_doi 10.1021/om200363z
_journal_volume 30
_journal_year 2011
_chemical_formula_moiety 'C27 H36 La N3'
_chemical_formula_sum 'C27 H36 La N3'
_chemical_formula_weight 541.50
_chemical_name_systematic
; 
 ? 
;
_space_group_IT_number 14
_symmetry_cell_setting monoclinic
_symmetry_Int_Tables_number 14
_symmetry_space_group_name_Hall '-P 2ybc'
_symmetry_space_group_name_H-M 'P 1 21/c 1'
_atom_sites_solution_hydrogens geom
_atom_sites_solution_primary direct
_atom_sites_solution_secondary difmap
_audit_creation_method SHELXL-97
_cell_angle_alpha 90.00
_cell_angle_beta 94.4220(10)
_cell_angle_gamma 90.00
_cell_formula_units_Z 4
_cell_length_a 14.4333(4)
_cell_length_b 11.6644(3)
_cell_length_c 14.9842(4)
_cell_measurement_reflns_used 6750
_cell_measurement_temperature 140(2)
_cell_measurement_theta_max 28.24
_cell_measurement_theta_min 2.22
_cell_volume 2515.17(12)
_computing_cell_refinement 'Bruker SAINT v6.22'
_computing_data_collection 'Bruker SMART v5.625'
_computing_data_reduction 'Bruker SAINT v6.22'
_computing_molecular_graphics 'Bruker SHELXTL'
_computing_publication_material 'Bruker SHELXTL'
_computing_structure_refinement 'SHELXL-97 (Sheldrick, 1997)'
_computing_structure_solution 'SHELXS-97 (Sheldrick, 1990)'
_diffrn_ambient_temperature 140(2)
_diffrn_measured_fraction_theta_full 1.000
_diffrn_measured_fraction_theta_max 1.000
_diffrn_measurement_device_type 'SMART CCD'
_diffrn_measurement_method \w-scan
_diffrn_radiation_monochromator graphite
_diffrn_radiation_source 'fine-focus sealed tube'
_diffrn_radiation_type MoK\a
_diffrn_radiation_wavelength 0.71073
_diffrn_reflns_av_R_equivalents 0.0242
_diffrn_reflns_av_sigmaI/netI 0.0173
_diffrn_reflns_limit_h_max 18
_diffrn_reflns_limit_h_min -19
_diffrn_reflns_limit_k_max 15
_diffrn_reflns_limit_k_min -15
_diffrn_reflns_limit_l_max 19
_diffrn_reflns_limit_l_min -19
_diffrn_reflns_number 28062
_diffrn_reflns_theta_full 28.28
_diffrn_reflns_theta_max 28.28
_diffrn_reflns_theta_min 1.42
_exptl_absorpt_coefficient_mu 1.716
_exptl_absorpt_correction_T_max 1.000
_exptl_absorpt_correction_T_min 0.899
_exptl_absorpt_correction_type empirical
_exptl_absorpt_process_details SADABS
_exptl_crystal_colour orange
_exptl_crystal_density_diffrn 1.430
_exptl_crystal_density_method 'not measured'
_exptl_crystal_description block
_exptl_crystal_F_000 1104
_exptl_crystal_size_max 0.30
_exptl_crystal_size_mid 0.30
_exptl_crystal_size_min 0.30
_refine_diff_density_max 1.070
_refine_diff_density_min -0.415
_refine_diff_density_rms 0.078
_refine_ls_extinction_method none
_refine_ls_goodness_of_fit_ref 1.067
_refine_ls_hydrogen_treatment constr
_refine_ls_matrix_type full
_refine_ls_number_parameters 280
_refine_ls_number_reflns 6243
_refine_ls_number_restraints 0
_refine_ls_restrained_S_all 1.067
_refine_ls_R_factor_all 0.0292
_refine_ls_R_factor_gt 0.0251
_refine_ls_shift/su_max 0.003
_refine_ls_shift/su_mean 0.000
_refine_ls_structure_factor_coef Fsqd
_refine_ls_weighting_details 'calc w=1/[\s^2^(Fo^2^)+(0.0324P)^2^+2.1675P] where P=(Fo^2^+2Fc^2^)/3'
_refine_ls_weighting_scheme calc
_refine_ls_wR_factor_gt 0.0629
_refine_ls_wR_factor_ref 0.0657
_reflns_number_gt 5589
_reflns_number_total 6243
_reflns_threshold_expression >2sigma(I)
_cod_data_source_file om200363z_si_003.cif
_cod_data_source_block alpha_La(DMBA)3_(1)
_cod_original_sg_symbol_H-M P2(1)/c
_cod_database_code 4064845

loop_
_symmetry_equiv_pos_as_xyz
'x, y, z'
'-x, y+1/2, -z+1/2'
'-x, -y, -z'
'x, -y-1/2, z-1/2'

loop_
_atom_site_label
_atom_site_type_symbol
_atom_site_fract_x
_atom_site_fract_y
_atom_site_fract_z
_atom_site_U_iso_or_equiv
_atom_site_adp_type
_atom_site_occupancy
_atom_site_symmetry_multiplicity
_atom_site_calc_flag
_atom_site_refinement_flags
La1 La 0.737763(8) 0.556260(10) 0.216156(8) 0.02396(5) Uani 1 1 d .
N1 N 0.55341(14) 0.54399(17) 0.18884(15) 0.0349(4) Uani 1 1 d .
N2 N 0.82296(18) 0.4708(2) 0.07767(15) 0.0437(5) Uani 1 1 d .
N3 N 0.79854(14) 0.76238(16) 0.25459(14) 0.0325(4) Uani 1 1 d .
C1 C 0.58982(18) 0.4474(2) 0.14201(17) 0.0353(5) Uani 1 1 d .
H1A H 0.5797 0.4423 0.0767 0.042 Uiso 1 1 calc R
C2 C 0.63041(16) 0.35507(19) 0.19110(16) 0.0312(5) Uani 1 1 d .
C3 C 0.65140(15) 0.35843(19) 0.28588(16) 0.0300(5) Uani 1 1 d .
H3A H 0.6293 0.4187 0.3189 0.036 Uiso 1 1 calc R
C4 C 0.70497(17) 0.2717(2) 0.32981(18) 0.0360(5) Uani 1 1 d .
H4A H 0.7167 0.2753 0.3916 0.043 Uiso 1 1 calc R
C5 C 0.74036(18) 0.1821(2) 0.2841(2) 0.0416(6) Uani 1 1 d .
H5A H 0.7773 0.1267 0.3140 0.050 Uiso 1 1 calc R
C6 C 0.71958(18) 0.1759(2) 0.1916(2) 0.0424(6) Uani 1 1 d .
H6A H 0.7426 0.1151 0.1599 0.051 Uiso 1 1 calc R
C7 C 0.66613(17) 0.2574(2) 0.14651(18) 0.0367(5) Uani 1 1 d .
H7A H 0.6526 0.2493 0.0852 0.044 Uiso 1 1 calc R
C8 C 0.47054(18) 0.5192(3) 0.2368(2) 0.0480(7) Uani 1 1 d .
H8A H 0.4160 0.5259 0.1963 0.072 Uiso 1 1 calc R
H8B H 0.4669 0.5729 0.2850 0.072 Uiso 1 1 calc R
H8C H 0.4747 0.4427 0.2605 0.072 Uiso 1 1 calc R
C9 C 0.5340(2) 0.6407(2) 0.1279(2) 0.0515(7) Uani 1 1 d .
H9A H 0.4684 0.6457 0.1126 0.077 Uiso 1 1 calc R
H9B H 0.5657 0.6294 0.0746 0.077 Uiso 1 1 calc R
H9C H 0.5554 0.7104 0.1567 0.077 Uiso 1 1 calc R
C10 C 0.8884(2) 0.5454(2) 0.12756(19) 0.0418(6) Uani 1 1 d .
H10A H 0.9117 0.6144 0.0993 0.050 Uiso 1 1 calc R
C11 C 0.92956(17) 0.5082(2) 0.21046(18) 0.0350(5) Uani 1 1 d .
C12 C 0.89543(16) 0.4129(2) 0.25773(17) 0.0318(5) Uani 1 1 d .
H12A H 0.8489 0.3673 0.2299 0.038 Uiso 1 1 calc R
C13 C 0.93041(18) 0.3865(2) 0.34538(18) 0.0398(6) Uani 1 1 d .
H13A H 0.9069 0.3234 0.3743 0.048 Uiso 1 1 calc R
C14 C 0.9983(2) 0.4517(3) 0.3890(2) 0.0513(8) Uani 1 1 d .
H14A H 1.0211 0.4336 0.4470 0.062 Uiso 1 1 calc R
C15 C 1.0327(2) 0.5457(3) 0.3447(3) 0.0556(9) Uani 1 1 d .
H15A H 1.0786 0.5907 0.3743 0.067 Uiso 1 1 calc R
C16 C 1.00124(19) 0.5738(2) 0.2597(2) 0.0485(7) Uani 1 1 d .
H16A H 1.0265 0.6370 0.2326 0.058 Uiso 1 1 calc R
C17 C 0.8649(2) 0.3658(3) 0.0433(2) 0.0555(8) Uani 1 1 d .
H17A H 0.8880 0.3814 -0.0138 0.083 Uiso 1 1 calc R
H17B H 0.8187 0.3065 0.0369 0.083 Uiso 1 1 calc R
H17C H 0.9152 0.3412 0.0845 0.083 Uiso 1 1 calc R
C18 C 0.7730(3) 0.5324(4) 0.0039(2) 0.0705(11) Uani 1 1 d .
H18A H 0.7966 0.5100 -0.0516 0.106 Uiso 1 1 calc R
H18B H 0.7815 0.6135 0.0124 0.106 Uiso 1 1 calc R
H18C H 0.7080 0.5144 0.0026 0.106 Uiso 1 1 calc R
C19 C 0.70973(16) 0.75696(19) 0.29319(17) 0.0327(5) Uani 1 1 d .
H19A H 0.6586 0.8061 0.2693 0.039 Uiso 1 1 calc R
C20 C 0.69800(15) 0.68855(19) 0.36852(15) 0.0289(4) Uani 1 1 d .
C21 C 0.76412(16) 0.6048(2) 0.40313(15) 0.0289(4) Uani 1 1 d .
H21A H 0.8232 0.6029 0.3824 0.035 Uiso 1 1 calc R
C22 C 0.74019(18) 0.5255(2) 0.46806(16) 0.0347(5) Uani 1 1 d .
H22A H 0.7839 0.4713 0.4890 0.042 Uiso 1 1 calc R
C23 C 0.65447(19) 0.5252(2) 0.50167(17) 0.0400(6) Uani 1 1 d .
H23A H 0.6392 0.4705 0.5432 0.048 Uiso 1 1 calc R
C24 C 0.58990(18) 0.6107(2) 0.47122(17) 0.0394(6) Uani 1 1 d .
H24A H 0.5322 0.6135 0.4948 0.047 Uiso 1 1 calc R
C25 C 0.61030(17) 0.6887(2) 0.40834(17) 0.0355(5) Uani 1 1 d .
H25A H 0.5663 0.7439 0.3904 0.043 Uiso 1 1 calc R
C26 C 0.7873(2) 0.8178(2) 0.16689(19) 0.0465(6) Uani 1 1 d .
H26A H 0.8078 0.8959 0.1722 0.070 Uiso 1 1 calc R
H26B H 0.7230 0.8159 0.1451 0.070 Uiso 1 1 calc R
H26C H 0.8237 0.7778 0.1258 0.070 Uiso 1 1 calc R
C27 C 0.87407(18) 0.8192(2) 0.30981(19) 0.0395(6) Uani 1 1 d .
H27A H 0.8691 0.9008 0.3022 0.059 Uiso 1 1 calc R
H27B H 0.9330 0.7937 0.2916 0.059 Uiso 1 1 calc R
H27C H 0.8694 0.8002 0.3716 0.059 Uiso 1 1 calc R

loop_
_atom_site_aniso_label
_atom_site_aniso_U_11
_atom_site_aniso_U_22
_atom_site_aniso_U_33
_atom_site_aniso_U_23
_atom_site_aniso_U_13
_atom_site_aniso_U_12
La1 0.02571(7) 0.02118(7) 0.02498(7) 0.00064(4) 0.00194(5) -0.00059(4)
N1 0.0283(10) 0.0300(10) 0.0452(12) -0.0036(8) -0.0054(9) 0.0036(8)
N2 0.0536(14) 0.0483(13) 0.0303(11) -0.0011(9) 0.0114(10) 0.0030(11)
N3 0.0348(10) 0.0231(9) 0.0401(11) 0.0022(8) 0.0061(9) -0.0037(8)
C1 0.0366(13) 0.0337(12) 0.0340(12) -0.0060(10) -0.0075(10) 0.0006(10)
C2 0.0264(11) 0.0268(11) 0.0400(12) -0.0045(9) -0.0007(9) -0.0064(8)
C3 0.0274(11) 0.0259(10) 0.0369(12) -0.0004(9) 0.0043(9) -0.0040(8)
C4 0.0317(12) 0.0342(12) 0.0418(13) 0.0085(10) 0.0001(10) -0.0064(10)
C5 0.0341(12) 0.0250(12) 0.0650(18) 0.0084(11) -0.0003(12) -0.0014(10)
C6 0.0366(13) 0.0243(11) 0.0669(18) -0.0089(12) 0.0074(12) -0.0035(10)
C7 0.0357(12) 0.0297(12) 0.0443(14) -0.0094(10) 0.0001(10) -0.0055(10)
C8 0.0268(12) 0.0456(15) 0.071(2) -0.0102(14) -0.0003(12) 0.0008(11)
C9 0.0501(16) 0.0404(15) 0.0606(18) 0.0042(13) -0.0174(14) 0.0088(12)
C10 0.0472(15) 0.0348(13) 0.0463(15) 0.0037(11) 0.0236(12) -0.0031(11)
C11 0.0291(11) 0.0293(11) 0.0482(14) -0.0083(10) 0.0138(10) 0.0006(9)
C12 0.0251(11) 0.0305(11) 0.0402(12) -0.0066(10) 0.0058(9) 0.0010(9)
C13 0.0345(13) 0.0439(14) 0.0409(14) -0.0067(11) 0.0029(10) 0.0110(11)
C14 0.0388(15) 0.062(2) 0.0513(17) -0.0212(14) -0.0070(13) 0.0178(13)
C15 0.0310(13) 0.0554(19) 0.079(2) -0.0357(17) -0.0053(14) 0.0057(12)
C16 0.0299(12) 0.0350(14) 0.082(2) -0.0163(14) 0.0152(13) -0.0033(10)
C17 0.064(2) 0.0615(19) 0.0430(15) -0.0193(14) 0.0180(14) -0.0010(15)
C18 0.090(3) 0.092(3) 0.0313(15) 0.0148(16) 0.0114(16) 0.010(2)
C19 0.0297(11) 0.0227(10) 0.0459(13) -0.0003(9) 0.0041(10) 0.0034(9)
C20 0.0276(10) 0.0243(10) 0.0349(11) -0.0065(9) 0.0033(9) -0.0021(8)
C21 0.0270(10) 0.0304(11) 0.0292(11) -0.0062(9) 0.0013(8) 0.0004(9)
C22 0.0376(13) 0.0364(12) 0.0292(11) -0.0018(10) -0.0039(10) 0.0010(10)
C23 0.0442(14) 0.0471(14) 0.0287(12) 0.0030(11) 0.0032(10) -0.0080(12)
C24 0.0317(12) 0.0476(15) 0.0400(13) -0.0085(11) 0.0097(10) -0.0068(11)
C25 0.0288(11) 0.0322(12) 0.0458(14) -0.0071(10) 0.0056(10) 0.0025(9)
C26 0.0595(17) 0.0309(13) 0.0499(15) 0.0111(11) 0.0084(13) -0.0081(12)
C27 0.0382(13) 0.0279(12) 0.0534(15) -0.0092(11) 0.0097(11) -0.0076(10)

loop_
_atom_type_symbol
_atom_type_description
_atom_type_scat_dispersion_real
_atom_type_scat_dispersion_imag
_atom_type_scat_source
C C 0.0033 0.0016 'International Tables Vol C Tables 4.2.6.8 and 6.1.1.4'
H H 0.0000 0.0000 'International Tables Vol C Tables 4.2.6.8 and 6.1.1.4'
N N 0.0061 0.0033 'International Tables Vol C Tables 4.2.6.8 and 6.1.1.4'
La La -0.2871 2.4523 'International Tables Vol C Tables 4.2.6.8 and 6.1.1.4'

loop_
_geom_angle_atom_site_label_1
_geom_angle_atom_site_label_2
_geom_angle_atom_site_label_3
_geom_angle
N3 La1 C10 83.05(7)
N3 La1 C1 141.23(7)
C10 La1 C1 115.76(9)
N3 La1 C19 31.92(7)
C10 La1 C19 114.87(8)
C1 La1 C19 117.34(7)
N3 La1 N1 113.47(6)
C10 La1 N1 140.60(8)
C1 La1 N1 31.58(7)
C19 La1 N1 86.00(7)
N3 La1 N2 110.27(7)
C10 La1 N2 31.59(8)
C1 La1 N2 84.29(8)
C19 La1 N2 139.26(8)
N1 La1 N2 111.90(7)
N3 La1 C2 165.47(7)
C10 La1 C2 111.03(8)
C1 La1 C2 29.57(7)
C19 La1 C2 133.69(7)
N1 La1 C2 53.36(6)
N2 La1 C2 82.42(7)
N3 La1 C11 82.89(7)
C10 La1 C11 29.46(8)
C1 La1 C11 130.51(7)
C19 La1 C11 111.70(7)
N1 La1 C11 162.09(7)
N2 La1 C11 52.85(8)
C2 La1 C11 111.06(7)
N3 La1 C20 53.79(6)
C10 La1 C20 130.85(8)
C1 La1 C20 112.90(7)
C19 La1 C20 29.26(7)
N1 La1 C20 83.79(6)
N2 La1 C20 162.31(7)
C2 La1 C20 114.49(7)
C11 La1 C20 112.89(7)
N3 La1 C12 104.05(7)
C10 La1 C12 53.63(8)
C1 La1 C12 114.43(7)
C19 La1 C12 124.57(7)
N1 La1 C12 140.55(7)
N2 La1 C12 63.01(7)
C2 La1 C12 87.84(7)
C11 La1 C12 29.05(7)
C20 La1 C12 110.41(7)
N3 La1 C21 65.39(7)
C10 La1 C21 116.80(8)
C1 La1 C21 123.22(8)
C19 La1 C21 53.97(7)
N1 La1 C21 102.55(7)
N2 La1 C21 142.93(7)
C2 La1 C21 109.01(7)
C11 La1 C21 90.70(7)
C20 La1 C21 29.13(6)
C12 La1 C21 81.84(7)
N3 La1 C3 144.30(7)
C10 La1 C3 123.03(7)
C1 La1 C3 53.64(7)
C19 La1 C3 117.88(7)
N1 La1 C3 63.54(6)
N2 La1 C3 102.80(7)
C2 La1 C3 29.15(7)
C11 La1 C3 107.82(7)
C20 La1 C3 91.37(7)
C12 La1 C3 79.05(7)
C21 La1 C3 80.22(7)
C1 N1 C9 110.9(2)
C1 N1 C8 115.0(2)
C9 N1 C8 109.4(2)
C1 N1 La1 73.78(13)
C9 N1 La1 101.22(16)
C8 N1 La1 140.86(18)
C10 N2 C18 111.1(3)
C10 N2 C17 114.2(2)
C18 N2 C17 109.6(3)
C10 N2 La1 72.42(13)
C18 N2 La1 99.96(19)
C17 N2 La1 143.32(19)
C19 N3 C26 109.8(2)
C19 N3 C27 115.8(2)
C26 N3 C27 109.4(2)
C19 N3 La1 75.81(12)
C26 N3 La1 101.34(15)
C27 N3 La1 139.47(16)
C2 C1 N1 119.6(2)
C2 C1 La1 81.84(14)
N1 C1 La1 74.63(12)
C1 C2 C3 123.1(2)
C1 C2 C7 120.9(2)
C3 C2 C7 115.3(2)
C1 C2 La1 68.59(13)
C3 C2 La1 76.87(12)
C7 C2 La1 120.56(15)
C4 C3 C2 120.8(2)
C4 C3 La1 120.83(15)
C2 C3 La1 73.98(12)
C5 C4 C3 121.9(2)
C4 C5 C6 118.3(2)
C7 C6 C5 121.6(2)
C6 C7 C2 122.0(2)
C11 C10 N2 119.0(2)
C11 C10 La1 83.00(15)
N2 C10 La1 76.00(14)
C10 C11 C12 122.8(2)
C10 C11 C16 121.8(3)
C12 C11 C16 114.9(3)
C10 C11 La1 67.54(14)
C12 C11 La1 76.31(13)
C16 C11 La1 122.91(16)
C13 C12 C11 121.5(2)
C13 C12 La1 123.78(16)
C11 C12 La1 74.64(14)
C14 C13 C12 121.2(3)
C13 C14 C15 118.7(3)
C16 C15 C14 122.0(3)
C15 C16 C11 121.8(3)
C20 C19 N3 120.8(2)
C20 C19 La1 83.12(13)
N3 C19 La1 72.27(12)
C19 C20 C21 124.1(2)
C19 C20 C25 119.8(2)
C21 C20 C25 115.6(2)
C19 C20 La1 67.63(13)
C21 C20 La1 75.60(12)
C25 C20 La1 124.76(15)
C22 C21 C20 120.4(2)
C22 C21 La1 121.87(15)
C20 C21 La1 75.26(12)
C23 C22 C21 122.2(2)
C22 C23 C24 118.1(2)
C25 C24 C23 121.5(2)
C24 C25 C20 122.1(2)

loop_
_geom_bond_atom_site_label_1
_geom_bond_atom_site_label_2
_geom_bond_distance
La1 N3 2.6084(19)
La1 C10 2.637(3)
La1 C1 2.653(2)
La1 C19 2.655(2)
La1 N1 2.665(2)
La1 N2 2.684(2)
La1 C2 2.821(2)
La1 C11 2.832(2)
La1 C20 2.850(2)
La1 C12 2.854(2)
La1 C21 2.855(2)
La1 C3 2.859(2)
N1 C1 1.447(3)
N1 C9 1.465(3)
N1 C8 1.471(4)
N2 C10 1.449(4)
N2 C18 1.461(4)
N2 C17 1.477(4)
N3 C19 1.448(3)
N3 C26 1.462(3)
N3 C27 1.474(3)
C1 C2 1.406(3)
C2 C3 1.430(3)
C2 C7 1.436(3)
C3 C4 1.405(3)
C4 C5 1.370(4)
C5 C6 1.398(4)
C6 C7 1.369(4)
C10 C11 1.403(4)
C11 C12 1.426(4)
C11 C16 1.443(4)
C12 C13 1.405(4)
C13 C14 1.366(4)
C14 C15 1.393(5)
C15 C16 1.359(5)
C19 C20 1.403(3)
C20 C21 1.435(3)
C20 C25 1.440(3)
C21 C22 1.405(3)
C22 C23 1.371(4)
C23 C24 1.416(4)
C24 C25 1.358(4)
